data_9003652
loop_
_publ_author_name
'Gatta, G. D.'
'Comodi, P.'
'Zanazzi, P. F.'
'Ballaran, T. B.'

_publ_section_title
;Anomalous elastic behavior and high-pressure structural evolution of zeolite
 levyne Locality: Beech Creek, Grant County, Oregon P = .0001 GPa uncompressed
;
_journal_name_full 'American Mineralogist'
_journal_page_first 645
_journal_page_last 652
_journal_paper_doi 10.2138/am.2005.1768
_journal_volume 90
_journal_year 2005
_chemical_compound_source 'Beech Creek, Grant County, Oregon'
_chemical_formula_sum 'Al5.574 Ca2 H72 K0.48 Na0.3 O61.56 Si12.426'
_chemical_name_mineral Levyne-Ca
_space_group_IT_number 166
_symmetry_space_group_name_Hall '-R 3 2"'
_symmetry_space_group_name_H-M 'R -3 m :H'
_cell_angle_alpha 90
_cell_angle_beta 90
_cell_angle_gamma 120
_cell_formula_units_Z 3
_cell_length_a 13.335
_cell_length_b 13.335
_cell_length_c 22.823
_cell_volume 3514.709
_database_code_amcsd 0003750
_diffrn_ambient_pressure 100
_exptl_crystal_density_diffrn 2.357
_cod_original_sg_symbol_H-M 'R -3 m'
_cod_original_formula_sum 'Ca2 K.48 Na.3 (Si12.426 Al5.574) O61.56 H72'
_cod_database_code 9003652

loop_
_space_group_symop_operation_xyz
x,y,z
2/3+x,1/3+y,1/3+z
1/3+x,2/3+y,2/3+z
x,x-y,z
2/3+x,1/3+x-y,1/3+z
1/3+x,2/3+x-y,2/3+z
y,x,-z
2/3+y,1/3+x,1/3-z
1/3+y,2/3+x,2/3-z
-x+y,y,z
2/3-x+y,1/3+y,1/3+z
1/3-x+y,2/3+y,2/3+z
-x,-x+y,-z
2/3-x,1/3-x+y,1/3-z
1/3-x,2/3-x+y,2/3-z
-y,-x,z
2/3-y,1/3-x,1/3+z
1/3-y,2/3-x,2/3+z
x-y,-y,-z
2/3+x-y,1/3-y,1/3-z
1/3+x-y,2/3-y,2/3-z
y,-x+y,-z
2/3+y,1/3-x+y,1/3-z
1/3+y,2/3-x+y,2/3-z
-x+y,-x,z
2/3-x+y,1/3-x,1/3+z
1/3-x+y,2/3-x,2/3+z
-x,-y,-z
2/3-x,1/3-y,1/3-z
1/3-x,2/3-y,2/3-z
-y,x-y,z
2/3-y,1/3+x-y,1/3+z
1/3-y,2/3+x-y,2/3+z
x-y,x,-z
2/3+x-y,1/3+x,1/3-z
1/3+x-y,2/3+x,2/3-z

loop_
_atom_site_label
_atom_site_fract_x
_atom_site_fract_y
_atom_site_fract_z
_atom_site_occupancy
_atom_site_U_iso_or_equiv
_atom_site_type_symbol
_atom_site_attached_hydrogens
Ca1 0.00000 0.00000 0.14030 0.77000 0.02300 Ca 0
Ca2 0.00000 0.00000 0.28440 0.23000 0.05900 Ca 0
K4 0.00000 0.00000 0.43100 0.24000 0.14000 K 0
Na5 0.00000 0.00000 0.50000 0.30000 0.00500 Na 0
Si1 0.00020 0.23230 0.07008 0.63700 0.01490 Si 0
Al1 0.00020 0.23230 0.07008 0.36300 0.01490 Al 0
Si2 0.23910 0.00000 0.50000 0.79700 0.01340 Si 0
Al2 0.23910 0.00000 0.50000 0.20300 0.01340 Al 0
O1 0.03490 0.35000 0.10810 1.00000 0.03230 O 0
O2 0.09150 -0.09150 0.08350 1.00000 0.02800 O 0
O3 0.12880 -0.12880 -0.09190 1.00000 0.03000 O 0
O4 0.26300 0.00000 0.00000 1.00000 0.03300 O 0
O5 0.22250 -0.22250 0.17960 1.00000 0.03100 O 0
Wat1 0.15330 0.07660 0.21070 1.00000 0.05900 O 2
Wat2 0.12180 0.24300 0.28540 1.00000 0.15900 O 2
Wat3 0.15800 0.07900 0.34960 1.00000 0.17300 O 2
Wat4 0.21000 0.42100 0.28700 0.13000 0.04000 O 2

loop_
_cod_changelog_entry_id
_cod_changelog_entry_author
_cod_changelog_entry_date
_cod_changelog_entry_text
1
;cod-tools version 3.8.0
Id: cif_guess_AMCSD_atom_types 9581 2023-05-17 12:35:41Z saulius
;
2023-05-21T08:52:08+03:00
;Derived atom types and hydrogen counts
from atom names that follow the AMCSD naming convention
(Wat == water, O-H == hydroxyl).
;

loop_
_cod_related_entry_id
_cod_related_entry_database
_cod_related_entry_code
1 AMCSD 0003750
